data_1004134
loop_
_publ_author_name
'Vannier, R-N'
'Abraham, F'
'Nowogrocki, G'
'Mairesse, G'

_publ_section_title
;
New structural and electrical data on Bi-Mo mixed oxides with a
structure based on (B12 O14)(infinite) columns
;
_journal_coden_ASTM JSSCBI
_journal_name_full 'Journal of Solid State Chemistry'
_journal_page_first 294
_journal_page_last 304
_journal_paper_doi 10.1006/jssc.1998.8034
_journal_volume 142
_journal_year 1999
_chemical_formula_structural 'Bi26 (Mo9.6 Bi0.4) O68.4'
_chemical_formula_sum 'Bi26.4 Mo9.6 O68.4'
_chemical_name_systematic 'Bismuth molybdenum oxide (26.4/9.6/68.4)'
_space_group_IT_number 13
_symmetry_cell_setting monoclinic
_symmetry_Int_Tables_number 13
_symmetry_space_group_name_Hall '-P 2yc'
_symmetry_space_group_name_H-M 'P 1 2/c 1'
_cell_angle_alpha 90
_cell_angle_beta 102.867(1)
_cell_angle_gamma 90
_cell_formula_units_Z 1
_cell_length_a 11.7525(2)
_cell_length_b 5.8005(1)
_cell_length_c 24.8024(4)
_cell_volume 1648.3
_refine_ls_R_factor_all 0.0476
_cod_database_code 1004134

loop_
_symmetry_equiv_pos_as_xyz
x,y,z
-x,y,1/2-z
-x,-y,-z
x,-y,1/2+z

loop_
_atom_site_label
_atom_site_type_symbol
_atom_site_symmetry_multiplicity
_atom_site_Wyckoff_symbol
_atom_site_fract_x
_atom_site_fract_y
_atom_site_fract_z
_atom_site_occupancy
_atom_site_attached_hydrogens
_atom_site_calc_flag
Bi1 Bi3+ 4 g 0.0409(8) 0.416(2) 0.3261(4) 1. 0 d
Bi2 Bi3+ 4 g 0.1584(7) 0.920(2) 0.2456(3) 1. 0 d
Bi3 Bi3+ 4 g 0.2483(6) 0.008(2) 0.4013(3) 1. 0 d
Bi4 Bi3+ 4 g 0.3607(7) 0.502(2) 0.3241(3) 1. 0 d
Bi5 Bi3+ 4 g 0.2698(6) 0.501(2) 0.1597(3) 1. 0 d
Bi6 Bi3+ 4 g 0.0761(6) 0.004(2) 0.0908(3) 1. 0 d
Bi7 Bi3+ 4 g 0.522(2) 0.536(4) 0.009(1) 0.5 0 d
Mo1 Mo6+ 4 g 0.4162(7) -0.007(2) 0.0782(4) 0.96 0 d
Bi8 Bi3+ 4 g 0.4162(7) -0.007(2) 0.0782(4) 0.04 0 d
Mo2 Mo6+ 4 g 0.8329(8) 0.512(2) 0.0105(4) 0.96 0 d
Bi9 Bi3+ 4 g 0.8329(8) 0.512(2) 0.0105(4) 0.04 0 d
Mo3 Mo6+ 2 f 0.5 0.006(3) 0.25 0.96 0 d
Bi10 Bi3+ 2 f 0.5 0.006(3) 0.25 0.04 0 d
O1 O2- 2 e 0. 0.713(3) 0.25 1. 0 d
O2 O2- 4 g 0.1438(9) 0.258(2) 0.1584(5) 1. 0 d
O3 O2- 4 g 0.1264(9) 0.755(2) 0.1539(5) 1. 0 d
O4 O2- 4 g 0.237(1) 0.766(2) 0.3368(5) 1. 0 d
O5 O2- 4 g 0.2529(9) 0.591(2) 0.2424(5) 1. 0 d
O6 O2- 4 g 0.0610(9) 0.068(2) 0.3670(4) 1. 0 d
O7 O2- 2 e 0. 0.222(3) 0.25 1. 0 d
O8 O2- 4 g 0.235(1) 0.265(2) 0.3362(5) 1. 0 d
O9 O2- 4 g 0.514(2) -0.254(4) 0.0851(8) 1. 0 d
O10 O2- 4 g 0.384(2) 0.106(4) 0.0100(8) 1. 0 d
O11 O2- 4 g 0.304(2) -0.009(4) 0.1080(7) 1. 0 d
O12 O2- 4 g 0.531(2) 0.216(4) 0.0967(9) 1. 0 d
O13 O2- 4 g 0.932(2) 0.293(3) 0.0284(8) 1. 0 d
O14 O2- 4 g 0.799(2) 0.561(3) -0.0583(5) 1. 0 d
O15 O2- 4 g 0.885(2) 0.757(3) 0.0463(7) 1. 0 d
O16 O2- 4 g 0.708(2) 0.423(3) 0.0377(7) 1. 0 d
O17 O2- 4 g 0.375(2) 0.172(3) 0.2423(8) 1. 0 d
O18 O2- 4 g 0.478(2) -0.167(4) 0.1905(8) 1. 0 d
O19 O2- 4 g 0.485(6) 0.39(2) 0.182(2) 0.1 0 d

loop_
_atom_type_symbol
_atom_type_oxidation_number
Bi3+ 3.000
Mo6+ 6.000
O2- -2.000
